data_7017883
loop_
_publ_author_name
'Ross, Tamsyn M.'
'Moubaraki, Boujemaa'
'Neville, Suzanne M.'
'Batten, Stuart R.'
'Murray, Keith S.'

_publ_section_title
;
 Polymorphism and spin crossover in mononuclear Fe(II) species containing
 new dipyridylamino-substituted s-triazine ligands.
;
_journal_issue 5
_journal_name_full 'Dalton transactions (Cambridge, England : 2003)'
_journal_page_first 1512
_journal_page_last 1523
_journal_paper_doi 10.1039/c1dt11597a
_journal_volume 41
_journal_year 2012
_chemical_formula_moiety (C76
_chemical_formula_sum 'C80 H64 Cl8 Fe N18 Se2'
_chemical_formula_weight 1774.86
_chemical_name_common trans-[Fe(II)(NCSe)2(DDT)2].4CH2Cl2
_chemical_name_systematic
;
trans-[Fe(II)(NCSe)2(DDT)2].4CH2Cl2
;
_space_group_IT_number 2
_symmetry_cell_setting triclinic
_symmetry_space_group_name_Hall '-P 1'
_symmetry_space_group_name_H-M 'P -1'
_atom_sites_solution_hydrogens geom
_atom_sites_solution_primary direct
_atom_sites_solution_secondary difmap
_audit_creation_method SHELXL-97
_cell_angle_alpha 82.509(2)
_cell_angle_beta 85.500(3)
_cell_angle_gamma 72.142(2)
_cell_formula_units_Z 1
_cell_length_a 9.5165(5)
_cell_length_b 11.3385(7)
_cell_length_c 18.8082(10)
_cell_measurement_reflns_used 15932
_cell_measurement_temperature 123(1)
_cell_measurement_theta_max 25.00
_cell_measurement_theta_min 2.19
_cell_volume 1913.60(19)
_computing_cell_refinement 'Bruker SMART (Bruker)'
_computing_data_collection 'Bruker SMART (Bruker)'
_computing_data_reduction 'Bruker SAINT (Bruker)'
_computing_molecular_graphics 'X-Seed (Barbour, 1999)'
_computing_publication_material 'CIFTAB (Sheldrick, 1997)'
_computing_structure_refinement 'SHELXL-97 (Sheldrick, 1997)'
_computing_structure_solution 'SHELXS-97 (Sheldrick, 1990)'
_diffrn_ambient_temperature 123(1)
_diffrn_measured_fraction_theta_full 0.987
_diffrn_measured_fraction_theta_max 0.987
_diffrn_measurement_device_type 'Bruker X8 Apex II CCD'
_diffrn_measurement_method 'phi and omega scans'
_diffrn_radiation_monochromator graphite
_diffrn_radiation_source 'fine-focus sealed tube'
_diffrn_radiation_type MoK\a
_diffrn_radiation_wavelength 0.71073
_diffrn_reflns_av_R_equivalents 0.0570
_diffrn_reflns_av_sigmaI/netI 0.0983
_diffrn_reflns_limit_h_max 11
_diffrn_reflns_limit_h_min -11
_diffrn_reflns_limit_k_max 13
_diffrn_reflns_limit_k_min -13
_diffrn_reflns_limit_l_max 20
_diffrn_reflns_limit_l_min -22
_diffrn_reflns_number 15932
_diffrn_reflns_theta_full 25.00
_diffrn_reflns_theta_max 25.00
_diffrn_reflns_theta_min 2.19
_exptl_absorpt_coefficient_mu 1.487
_exptl_absorpt_correction_T_max 0.9853
_exptl_absorpt_correction_T_min 0.6640
_exptl_absorpt_correction_type multi-scan
_exptl_absorpt_process_details SADABS
_exptl_crystal_colour orange
_exptl_crystal_density_diffrn 1.540
_exptl_crystal_density_method 'not measured'
_exptl_crystal_description needle
_exptl_crystal_F_000 900
_exptl_crystal_size_max 0.30
_exptl_crystal_size_mid 0.01
_exptl_crystal_size_min 0.01
_refine_diff_density_max 0.606
_refine_diff_density_min -0.618
_refine_diff_density_rms 0.097
_refine_ls_goodness_of_fit_ref 1.021
_refine_ls_hydrogen_treatment constr
_refine_ls_matrix_type full
_refine_ls_number_parameters 493
_refine_ls_number_reflns 6659
_refine_ls_number_restraints 6
_refine_ls_restrained_S_all 1.021
_refine_ls_R_factor_all 0.1002
_refine_ls_R_factor_gt 0.0553
_refine_ls_shift/su_max 0.000
_refine_ls_shift/su_mean 0.000
_refine_ls_structure_factor_coef Fsqd
_refine_ls_weighting_details 'calc w=1/[\s^2^(Fo^2^)+(0.2000P)^2^+0.0000P] where P=(Fo^2^+2Fc^2^)/3'
_refine_ls_weighting_scheme calc
_refine_ls_wR_factor_gt 0.0889
_refine_ls_wR_factor_ref 0.1033
_reflns_number_gt 4484
_reflns_number_total 6659
_reflns_threshold_expression >2sigma(I)
_cod_data_source_file c1dt11597a.txt
_cod_data_source_block 8
_cod_depositor_comments
;
The following automatic conversions were performed:

'_exptl_absorpt_correction_type' value 'Multi-scan' changed to
'multi-scan' according to
/home/saulius/struct/CIF-dictionaries/cif_core.dic dictionary named
'cif_core.dic' version 2.4.1 from 2010-06-29.

Automatic conversion script
Id: cif_fix_values 1715 2011-07-08 13:25:40Z adriana 
;
_cod_original_sg_symbol_H-M P-1
_cod_database_code 7017883

loop_
_symmetry_equiv_pos_as_xyz
'x, y, z'
'-x, -y, -z'

loop_
_atom_site_label
_atom_site_type_symbol
_atom_site_fract_x
_atom_site_fract_y
_atom_site_fract_z
_atom_site_U_iso_or_equiv
_atom_site_adp_type
_atom_site_occupancy
_atom_site_symmetry_multiplicity
_atom_site_calc_flag
_atom_site_refinement_flags
Fe1 Fe 0.5000 0.5000 0.5000 0.0108(2) Uani 1 2 d S
Se1 Se 0.55927(5) 0.20788(5) 0.31557(3) 0.02087(14) Uani 1 1 d .
N5 N 0.9148(4) 0.2634(3) 0.35905(18) 0.0110(8) Uani 1 1 d .
N1 N 0.5125(4) 0.3805(4) 0.42547(19) 0.0165(9) Uani 1 1 d .
C1 C 0.5296(4) 0.3134(4) 0.3824(2) 0.0151(11) Uani 1 1 d .
N7 N 0.9213(4) 0.2282(3) 0.23615(18) 0.0103(8) Uani 1 1 d .
N6 N 0.7794(4) 0.4256(3) 0.27401(18) 0.0118(8) Uani 1 1 d .
N3 N 0.7826(4) 0.4551(3) 0.39381(17) 0.0099(8) Uani 1 1 d .
C13 C 0.8280(4) 0.3448(4) 0.2247(2) 0.0114(10) Uani 1 1 d .
C14 C 0.9575(4) 0.1934(4) 0.3041(2) 0.0110(10) Uani 1 1 d .
C5 C 0.7438(5) 0.6614(4) 0.3276(2) 0.0193(11) Uani 1 1 d .
H5 H 0.8275 0.6298 0.2970 0.023 Uiso 1 1 calc R
N9 N 0.7805(4) 0.3827(3) 0.15708(18) 0.0147(9) Uani 1 1 d .
C17 C 1.2040(5) -0.0642(4) 0.5006(2) 0.0150(10) Uani 1 1 d .
H17 H 1.1969 -0.1285 0.5373 0.018 Uiso 1 1 calc R
C8 C 0.9806(5) 0.3625(4) 0.4768(2) 0.0170(11) Uani 1 1 d .
H8 H 1.0519 0.3573 0.4381 0.020 Uiso 1 1 calc R
C21 C 1.0703(5) -0.0245(4) 0.2789(2) 0.0146(10) Uani 1 1 d .
N4 N 0.7263(4) 0.4214(3) 0.51762(18) 0.0163(9) Uani 1 1 d .
N2 N 0.5767(4) 0.6200(3) 0.42293(19) 0.0149(9) Uani 1 1 d .
C2 C 0.5055(5) 0.7443(4) 0.4163(3) 0.0202(11) Uani 1 1 d .
H2 H 0.4225 0.7741 0.4477 0.024 Uiso 1 1 calc R
C9 C 1.0242(5) 0.3217(4) 0.5464(3) 0.0224(12) Uani 1 1 d .
H9 H 1.1259 0.2855 0.5559 0.027 Uiso 1 1 calc R
C11 C 0.7737(5) 0.3847(4) 0.5856(2) 0.0200(11) Uani 1 1 d .
H11 H 0.7016 0.3950 0.6241 0.024 Uiso 1 1 calc R
C4 C 0.6673(5) 0.7867(4) 0.3210(2) 0.0213(12) Uani 1 1 d .
H4 H 0.6969 0.8432 0.2857 0.026 Uiso 1 1 calc R
C15 C 1.1337(4) 0.0510(4) 0.3861(2) 0.0112(10) Uani 1 1 d .
C34 C 0.5644(5) 0.5242(4) 0.0976(2) 0.0207(11) Uani 1 1 d .
H34 H 0.5369 0.4540 0.0886 0.025 Uiso 1 1 calc R
C3 C 0.5458(5) 0.8287(5) 0.3673(3) 0.0251(12) Uani 1 1 d .
H3 H 0.4918 0.9147 0.3648 0.030 Uiso 1 1 calc R
N8 N 1.0500(4) 0.0743(3) 0.32230(18) 0.0119(8) Uani 1 1 d .
C20 C 1.2262(4) 0.1220(4) 0.3934(2) 0.0129(10) Uani 1 1 d .
H20 H 1.2359 0.1846 0.3563 0.015 Uiso 1 1 calc R
C16 C 1.1245(4) -0.0441(4) 0.4389(2) 0.0128(10) Uani 1 1 d .
H16 H 1.0644 -0.0951 0.4330 0.015 Uiso 1 1 calc R
C38 C 0.7327(5) 0.6107(4) 0.1465(2) 0.0212(11) Uani 1 1 d .
H38 H 0.8211 0.5997 0.1702 0.025 Uiso 1 1 calc R
C12 C 0.8299(4) 0.3778(4) 0.3385(2) 0.0112(10) Uani 1 1 d .
C35 C 0.4777(5) 0.6443(4) 0.0746(2) 0.0234(12) Uani 1 1 d .
H35 H 0.3912 0.6564 0.0491 0.028 Uiso 1 1 calc R
C19 C 1.3041(5) 0.1009(4) 0.4552(2) 0.0159(10) Uani 1 1 d .
H19 H 1.3660 0.1506 0.4607 0.019 Uiso 1 1 calc R
C25 C 0.9776(6) -0.1300(4) 0.1994(2) 0.0252(12) Uani 1 1 d .
H25 H 0.8987 -0.1353 0.1733 0.030 Uiso 1 1 calc R
C24 C 1.1151(6) -0.2184(4) 0.1945(2) 0.0276(13) Uani 1 1 d .
H24 H 1.1302 -0.2841 0.1654 0.033 Uiso 1 1 calc R
C33 C 0.6915(5) 0.5080(4) 0.1340(2) 0.0164(11) Uani 1 1 d .
C7 C 0.8315(5) 0.4111(4) 0.4646(2) 0.0144(10) Uani 1 1 d U
C23 C 1.2291(5) -0.2100(4) 0.2320(2) 0.0218(11) Uani 1 1 d .
H23 H 1.3233 -0.2704 0.2289 0.026 Uiso 1 1 calc R
C18 C 1.2929(5) 0.0084(4) 0.5091(2) 0.0165(11) Uani 1 1 d .
H18 H 1.3461 -0.0050 0.5515 0.020 Uiso 1 1 calc R
C26 C 0.9541(5) -0.0347(4) 0.2418(2) 0.0184(11) Uani 1 1 d .
H26 H 0.8589 0.0240 0.2457 0.022 Uiso 1 1 calc R
C22 C 1.2076(5) -0.1140(4) 0.2744(2) 0.0171(11) Uani 1 1 d .
H22 H 1.2870 -0.1094 0.3005 0.021 Uiso 1 1 calc R
C10 C 0.9185(5) 0.3340(4) 0.6019(3) 0.0240(12) Uani 1 1 d .
H10 H 0.9461 0.3078 0.6502 0.029 Uiso 1 1 calc R
C37 C 0.6434(6) 0.7291(5) 0.1241(2) 0.0289(13) Uani 1 1 d .
H37 H 0.6701 0.7996 0.1335 0.035 Uiso 1 1 calc R
C36 C 0.5174(5) 0.7463(5) 0.0887(3) 0.0266(12) Uani 1 1 d .
H36 H 0.4571 0.8283 0.0738 0.032 Uiso 1 1 calc R
C6 C 0.6966(5) 0.5822(4) 0.3798(2) 0.0134(10) Uani 1 1 d .
C27 C 0.8070(5) 0.2924(4) 0.1056(2) 0.0169(11) Uani 1 1 d .
C28 C 0.7284(5) 0.2073(4) 0.1137(2) 0.0243(12) Uani 1 1 d .
H28 H 0.6603 0.2057 0.1533 0.029 Uiso 1 1 calc R
C32 C 0.9048(5) 0.2972(5) 0.0486(2) 0.0257(12) Uani 1 1 d .
H32 H 0.9572 0.3571 0.0437 0.031 Uiso 1 1 calc R
C29 C 0.7507(6) 0.1241(5) 0.0629(3) 0.0332(14) Uani 1 1 d .
H29 H 0.6978 0.0645 0.0678 0.040 Uiso 1 1 calc R
C31 C 0.9262(6) 0.2133(5) -0.0018(3) 0.0350(14) Uani 1 1 d .
H31 H 0.9944 0.2153 -0.0413 0.042 Uiso 1 1 calc R
Cl4 Cl 0.68505(15) 0.87780(13) 0.95342(7) 0.0379(4) Uani 1 1 d .
Cl2 Cl 0.86279(15) 0.55260(13) 0.73200(8) 0.0462(4) Uani 1 1 d .
Cl3 Cl 0.63118(17) 0.89838(15) 0.80202(8) 0.0498(4) Uani 1 1 d .
Cl1 Cl 0.79895(19) 0.54765(15) 0.88602(9) 0.0582(5) Uani 1 1 d .
C39 C 0.7266(6) 0.5639(5) 0.8013(3) 0.0381(14) Uani 1 1 d .
H39A H 0.6503 0.6459 0.7935 0.046 Uiso 1 1 calc R
H39B H 0.6783 0.4985 0.7997 0.046 Uiso 1 1 calc R
C40 C 0.7521(5) 0.9078(5) 0.8656(2) 0.0296(13) Uani 1 1 d .
H40B H 0.8501 0.8466 0.8579 0.036 Uiso 1 1 calc R
H40A H 0.7646 0.9921 0.8589 0.036 Uiso 1 1 calc R
C30 C 0.8493(6) 0.1276(5) 0.0053(3) 0.0380(15) Uani 1 1 d .
H30 H 0.8640 0.0706 -0.0293 0.046 Uiso 1 1 calc R

loop_
_atom_site_aniso_label
_atom_site_aniso_U_11
_atom_site_aniso_U_22
_atom_site_aniso_U_33
_atom_site_aniso_U_23
_atom_site_aniso_U_13
_atom_site_aniso_U_12
Fe1 0.0119(5) 0.0095(5) 0.0100(5) -0.0030(4) 0.0002(4) -0.0011(4)
Se1 0.0243(3) 0.0234(3) 0.0191(3) -0.0057(2) -0.0004(2) -0.0120(2)
N5 0.013(2) 0.006(2) 0.013(2) -0.0037(16) -0.0011(16) -0.0010(16)
N1 0.013(2) 0.023(2) 0.014(2) -0.0020(18) 0.0039(17) -0.0071(18)
C1 0.008(2) 0.021(3) 0.017(3) 0.004(2) -0.004(2) -0.006(2)
N7 0.013(2) 0.007(2) 0.011(2) -0.0006(15) -0.0037(15) -0.0022(16)
N6 0.014(2) 0.011(2) 0.009(2) 0.0002(16) -0.0038(16) -0.0015(17)
N3 0.015(2) 0.007(2) 0.0057(18) -0.0001(15) -0.0046(15) 0.0011(16)
C13 0.010(2) 0.011(3) 0.013(2) -0.003(2) 0.0003(19) -0.003(2)
C14 0.007(2) 0.011(3) 0.015(2) -0.002(2) 0.0005(19) -0.004(2)
C5 0.027(3) 0.015(3) 0.016(3) -0.001(2) -0.008(2) -0.006(2)
N9 0.018(2) 0.013(2) 0.011(2) -0.0030(16) -0.0032(16) -0.0003(17)
C17 0.016(2) 0.013(3) 0.010(2) 0.0018(19) 0.0046(19) 0.001(2)
C8 0.023(3) 0.008(3) 0.020(3) -0.008(2) -0.009(2) -0.001(2)
C21 0.024(3) 0.011(3) 0.010(2) 0.0000(19) -0.001(2) -0.006(2)
N4 0.031(2) 0.008(2) 0.011(2) 0.0011(16) -0.0091(17) -0.0070(18)
N2 0.015(2) 0.009(2) 0.018(2) -0.0038(16) -0.0029(17) 0.0028(17)
C2 0.020(3) 0.012(3) 0.028(3) -0.007(2) -0.010(2) 0.002(2)
C9 0.025(3) 0.011(3) 0.031(3) -0.005(2) -0.016(2) 0.000(2)
C11 0.039(3) 0.008(3) 0.014(3) 0.001(2) -0.004(2) -0.009(2)
C4 0.035(3) 0.009(3) 0.022(3) 0.003(2) -0.016(2) -0.008(2)
C15 0.008(2) 0.012(3) 0.010(2) -0.0026(19) -0.0010(18) 0.003(2)
C34 0.024(3) 0.019(3) 0.019(3) -0.001(2) 0.001(2) -0.007(2)
C3 0.026(3) 0.014(3) 0.032(3) -0.008(2) -0.015(2) 0.004(2)
N8 0.015(2) 0.007(2) 0.011(2) -0.0039(16) -0.0039(16) 0.0008(17)
C20 0.010(2) 0.006(2) 0.018(3) 0.0017(19) -0.0009(19) 0.003(2)
C16 0.010(2) 0.007(2) 0.018(3) -0.005(2) 0.0018(19) 0.0034(19)
C38 0.022(3) 0.019(3) 0.020(3) 0.003(2) -0.007(2) -0.003(2)
C12 0.007(2) 0.013(3) 0.015(2) -0.002(2) 0.0030(19) -0.006(2)
C35 0.018(3) 0.023(3) 0.019(3) 0.007(2) -0.002(2) 0.004(2)
C19 0.017(3) 0.017(3) 0.014(3) -0.005(2) -0.002(2) -0.004(2)
C25 0.039(3) 0.019(3) 0.022(3) -0.005(2) -0.011(2) -0.011(3)
C24 0.054(4) 0.010(3) 0.017(3) -0.004(2) -0.005(3) -0.006(3)
C33 0.021(3) 0.015(3) 0.007(2) 0.0039(19) -0.002(2) 0.002(2)
C7 0.0162(13) 0.0130(13) 0.0142(13) -0.0028(9) -0.0017(9) -0.0038(9)
C23 0.030(3) 0.011(3) 0.019(3) -0.005(2) 0.001(2) 0.002(2)
C18 0.013(2) 0.024(3) 0.008(2) -0.006(2) -0.0012(19) 0.001(2)
C26 0.024(3) 0.013(3) 0.019(3) -0.001(2) -0.002(2) -0.007(2)
C22 0.021(3) 0.012(3) 0.016(3) -0.003(2) -0.002(2) 0.000(2)
C10 0.040(3) 0.015(3) 0.019(3) -0.003(2) -0.012(2) -0.007(2)
C37 0.049(4) 0.020(3) 0.016(3) 0.001(2) -0.005(3) -0.009(3)
C36 0.032(3) 0.017(3) 0.021(3) 0.004(2) 0.000(2) 0.003(2)
C6 0.019(3) 0.010(3) 0.013(2) -0.005(2) -0.008(2) -0.003(2)
C27 0.025(3) 0.014(3) 0.006(2) -0.0006(19) -0.007(2) 0.003(2)
C28 0.030(3) 0.022(3) 0.019(3) -0.002(2) -0.004(2) -0.003(2)
C32 0.020(3) 0.034(3) 0.019(3) -0.006(2) -0.003(2) 0.000(2)
C29 0.053(4) 0.018(3) 0.025(3) 0.000(2) -0.023(3) 0.000(3)
C31 0.025(3) 0.052(4) 0.017(3) -0.011(3) -0.003(2) 0.007(3)
Cl4 0.0438(9) 0.0510(10) 0.0218(7) -0.0026(6) 0.0059(6) -0.0211(8)
Cl2 0.0375(9) 0.0329(9) 0.0620(11) -0.0027(7) 0.0173(7) -0.0071(7)
Cl3 0.0709(11) 0.0629(11) 0.0331(8) 0.0076(7) -0.0182(7) -0.0472(9)
Cl1 0.0753(12) 0.0562(11) 0.0487(10) -0.0068(8) -0.0219(9) -0.0228(9)
C39 0.036(3) 0.039(4) 0.034(3) -0.002(3) 0.002(3) -0.006(3)
C40 0.033(3) 0.034(3) 0.024(3) -0.001(2) -0.004(2) -0.014(3)
C30 0.044(4) 0.031(4) 0.027(3) -0.016(3) -0.025(3) 0.018(3)

loop_
_atom_type_symbol
_atom_type_description
_atom_type_scat_dispersion_real
_atom_type_scat_dispersion_imag
_atom_type_scat_source
C C 0.0033 0.0016 'International Tables Vol C Tables 4.2.6.8 and 6.1.1.4'
H H 0.0000 0.0000 'International Tables Vol C Tables 4.2.6.8 and 6.1.1.4'
N N 0.0061 0.0033 'International Tables Vol C Tables 4.2.6.8 and 6.1.1.4'
Cl Cl 0.1484 0.1585 'International Tables Vol C Tables 4.2.6.8 and 6.1.1.4'
Fe Fe 0.3463 0.8444 'International Tables Vol C Tables 4.2.6.8 and 6.1.1.4'
Se Se -0.0929 2.2259 'International Tables Vol C Tables 4.2.6.8 and 6.1.1.4'

loop_
_geom_angle_atom_site_label_1
_geom_angle_atom_site_label_2
_geom_angle_atom_site_label_3
_geom_angle
_geom_angle_site_symmetry_1
_geom_angle_site_symmetry_3
N1 Fe1 N1 180.000(1) 2_666 .
N1 Fe1 N4 90.76(13) 2_666 2_666
N1 Fe1 N4 89.24(13) . 2_666
N1 Fe1 N4 89.24(13) 2_666 .
N1 Fe1 N4 90.76(13) . .
N4 Fe1 N4 180.0 2_666 .
N1 Fe1 N2 90.85(14) 2_666 2_666
N1 Fe1 N2 89.15(14) . 2_666
N4 Fe1 N2 82.45(13) 2_666 2_666
N4 Fe1 N2 97.55(13) . 2_666
N1 Fe1 N2 89.15(14) 2_666 .
N1 Fe1 N2 90.85(14) . .
N4 Fe1 N2 97.55(13) 2_666 .
N4 Fe1 N2 82.45(13) . .
N2 Fe1 N2 180.000(1) 2_666 .
C12 N5 C14 112.5(4) . .
C1 N1 Fe1 175.2(3) . .
N1 C1 Se1 179.1(4) . .
C14 N7 C13 113.7(3) . .
C12 N6 C13 112.7(4) . .
C12 N3 C7 120.3(3) . .
C12 N3 C6 121.5(3) . .
C7 N3 C6 117.9(3) . .
N6 C13 N7 125.9(4) . .
N6 C13 N9 117.8(4) . .
N7 C13 N9 116.3(4) . .
N7 C14 N5 126.6(4) . .
N7 C14 N8 118.6(4) . .
N5 C14 N8 114.7(4) . .
C4 C5 C6 118.8(4) . .
C4 C5 H5 120.6 . .
C6 C5 H5 120.6 . .
C13 N9 C33 123.4(4) . .
C13 N9 C27 119.8(4) . .
C33 N9 C27 116.5(3) . .
C18 C17 C16 120.6(4) . .
C18 C17 H17 119.7 . .
C16 C17 H17 119.7 . .
C9 C8 C7 118.8(4) . .
C9 C8 H8 120.6 . .
C7 C8 H8 120.6 . .
C22 C21 C26 119.1(4) . .
C22 C21 N8 119.7(4) . .
C26 C21 N8 121.2(4) . .
C7 N4 C11 116.6(4) . .
C7 N4 Fe1 123.2(3) . .
C11 N4 Fe1 120.1(3) . .
C6 N2 C2 116.3(4) . .
C6 N2 Fe1 123.9(3) . .
C2 N2 Fe1 119.8(3) . .
N2 C2 C3 124.0(4) . .
N2 C2 H2 118.0 . .
C3 C2 H2 118.0 . .
C8 C9 C10 119.4(4) . .
C8 C9 H9 120.3 . .
C10 C9 H9 120.3 . .
N4 C11 C10 123.9(4) . .
N4 C11 H11 118.1 . .
C10 C11 H11 118.1 . .
C5 C4 C3 118.5(4) . .
C5 C4 H4 120.7 . .
C3 C4 H4 120.7 . .
C16 C15 C20 120.2(4) . .
C16 C15 N8 120.1(4) . .
C20 C15 N8 119.7(4) . .
C33 C34 C35 119.3(4) . .
C33 C34 H34 120.3 . .
C35 C34 H34 120.3 . .
C2 C3 C4 118.8(5) . .
C2 C3 H3 120.6 . .
C4 C3 H3 120.6 . .
C14 N8 C21 122.6(3) . .
C14 N8 C15 118.4(3) . .
C21 N8 C15 119.0(3) . .
C19 C20 C15 119.5(4) . .
C19 C20 H20 120.2 . .
C15 C20 H20 120.2 . .
C15 C16 C17 119.4(4) . .
C15 C16 H16 120.3 . .
C17 C16 H16 120.3 . .
C37 C38 C33 119.2(4) . .
C37 C38 H38 120.4 . .
C33 C38 H38 120.4 . .
N6 C12 N5 128.4(4) . .
N6 C12 N3 116.7(4) . .
N5 C12 N3 114.8(4) . .
C36 C35 C34 120.1(5) . .
C36 C35 H35 120.0 . .
C34 C35 H35 120.0 . .
C20 C19 C18 120.8(4) . .
C20 C19 H19 119.6 . .
C18 C19 H19 119.6 . .
C26 C25 C24 120.9(4) . .
C26 C25 H25 119.6 . .
C24 C25 H25 119.6 . .
C23 C24 C25 119.3(4) . .
C23 C24 H24 120.3 . .
C25 C24 H24 120.3 . .
C34 C33 C38 120.3(4) . .
C34 C33 N9 118.5(4) . .
C38 C33 N9 121.2(4) . .
N4 C7 C8 122.9(4) . .
N4 C7 N3 116.8(4) . .
C8 C7 N3 120.4(4) . .
C24 C23 C22 120.5(4) . .
C24 C23 H23 119.7 . .
C22 C23 H23 119.7 . .
C17 C18 C19 119.5(4) . .
C17 C18 H18 120.3 . .
C19 C18 H18 120.3 . .
C25 C26 C21 119.9(4) . .
C25 C26 H26 120.0 . .
C21 C26 H26 120.0 . .
C23 C22 C21 120.2(4) . .
C23 C22 H22 119.9 . .
C21 C22 H22 119.9 . .
C11 C10 C9 118.4(4) . .
C11 C10 H10 120.8 . .
C9 C10 H10 120.8 . .
C36 C37 C38 121.0(5) . .
C36 C37 H37 119.5 . .
C38 C37 H37 119.5 . .
C37 C36 C35 120.0(5) . .
C37 C36 H36 120.0 . .
C35 C36 H36 120.0 . .
N2 C6 C5 123.5(4) . .
N2 C6 N3 116.0(4) . .
C5 C6 N3 120.3(4) . .
C32 C27 C28 121.7(4) . .
C32 C27 N9 119.2(4) . .
C28 C27 N9 119.0(4) . .
C27 C28 C29 118.7(5) . .
C27 C28 H28 120.7 . .
C29 C28 H28 120.7 . .
C27 C32 C31 119.1(5) . .
C27 C32 H32 120.5 . .
C31 C32 H32 120.5 . .
C30 C29 C28 120.3(5) . .
C30 C29 H29 119.9 . .
C28 C29 H29 119.9 . .
C30 C31 C32 120.2(5) . .
C30 C31 H31 119.9 . .
C32 C31 H31 119.9 . .
Cl1 C39 Cl2 112.3(3) . .
Cl1 C39 H39A 109.1 . .
Cl2 C39 H39A 109.1 . .
Cl1 C39 H39B 109.1 . .
Cl2 C39 H39B 109.1 . .
H39A C39 H39B 107.9 . .
Cl4 C40 Cl3 111.4(3) . .
Cl4 C40 H40B 109.4 . .
Cl3 C40 H40B 109.4 . .
Cl4 C40 H40A 109.4 . .
Cl3 C40 H40A 109.4 . .
H40B C40 H40A 108.0 . .
C31 C30 C29 120.1(5) . .
C31 C30 H30 120.0 . .
C29 C30 H30 120.0 . .

loop_
_geom_bond_atom_site_label_1
_geom_bond_atom_site_label_2
_geom_bond_distance
_geom_bond_site_symmetry_2
Fe1 N1 2.045(4) 2_666
Fe1 N1 2.045(4) .
Fe1 N4 2.098(4) 2_666
Fe1 N4 2.098(4) .
Fe1 N2 2.101(4) 2_666
Fe1 N2 2.101(4) .
Se1 C1 1.795(5) .
N5 C12 1.326(5) .
N5 C14 1.347(5) .
N1 C1 1.151(5) .
N7 C14 1.327(5) .
N7 C13 1.348(5) .
N6 C12 1.326(5) .
N6 C13 1.344(5) .
N3 C12 1.405(5) .
N3 C7 1.420(5) .
N3 C6 1.425(5) .
C13 N9 1.355(5) .
C14 N8 1.383(5) .
C5 C4 1.378(6) .
C5 C6 1.385(6) .
C5 H5 0.9500 .
N9 C33 1.443(5) .
N9 C27 1.453(5) .
C17 C18 1.379(6) .
C17 C16 1.390(6) .
C17 H17 0.9500 .
C8 C9 1.381(6) .
C8 C7 1.382(6) .
C8 H8 0.9500 .
C21 C22 1.391(6) .
C21 C26 1.394(6) .
C21 N8 1.428(5) .
N4 C7 1.347(5) .
N4 C11 1.360(5) .
N2 C6 1.337(5) .
N2 C2 1.357(5) .
C2 C3 1.360(7) .
C2 H2 0.9500 .
C9 C10 1.382(6) .
C9 H9 0.9500 .
C11 C10 1.362(6) .
C11 H11 0.9500 .
C4 C3 1.391(7) .
C4 H4 0.9500 .
C15 C16 1.387(6) .
C15 C20 1.387(6) .
C15 N8 1.443(5) .
C34 C33 1.387(6) .
C34 C35 1.392(6) .
C34 H34 0.9500 .
C3 H3 0.9500 .
C20 C19 1.381(6) .
C20 H20 0.9500 .
C16 H16 0.9500 .
C38 C37 1.382(6) .
C38 C33 1.390(6) .
C38 H38 0.9500 .
C35 C36 1.383(6) .
C35 H35 0.9500 .
C19 C18 1.383(6) .
C19 H19 0.9500 .
C25 C26 1.379(6) .
C25 C24 1.388(6) .
C25 H25 0.9500 .
C24 C23 1.372(6) .
C24 H24 0.9500 .
C23 C22 1.389(6) .
C23 H23 0.9500 .
C18 H18 0.9500 .
C26 H26 0.9500 .
C22 H22 0.9500 .
C10 H10 0.9500 .
C37 C36 1.366(6) .
C37 H37 0.9500 .
C36 H36 0.9500 .
C27 C32 1.369(6) .
C27 C28 1.378(6) .
C28 C29 1.389(6) .
C28 H28 0.9500 .
C32 C31 1.390(7) .
C32 H32 0.9500 .
C29 C30 1.381(7) .
C29 H29 0.9500 .
C31 C30 1.373(7) .
C31 H31 0.9500 .
Cl4 C40 1.752(5) .
Cl2 C39 1.752(5) .
Cl3 C40 1.758(5) .
Cl1 C39 1.751(5) .
C39 H39A 0.9900 .
C39 H39B 0.9900 .
C40 H40B 0.9900 .
C40 H40A 0.9900 .
C30 H30 0.9500 .
